data_4516756
loop_
_publ_author_name
'Williamson, Alice E.'
'Ylioja, Paul M.'
'Robertson, Murray N.'
'Antonova-Koch, Yevgeniya'
'Avery, Vicky'
'Baell, Jonathan B.'
'Batchu, Harikrishna'
'Batra, Sanjay'
'Burrows, Jeremy N.'
'Bhattacharyya, Soumya'
'Calderon, Felix'
'Charman, Susan A.'
'Clark, Julie'
'Crespo, Benigno'
'Dean, Matin'
'Debbert, Stefan L.'
'Delves, Michael'
'Dennis, Adelaide S. M.'
'Deroose, Frederik'
'Duffy, Sandra'
'Fletcher, Sabine'
'Giaever, Guri'
'Hallyburton, Irene'
'Gamo, Francisco-Javier'
'Gebbia, Marinella'
'Guy, R. Kiplin'
'Hungerford, Zoe'
'Kirk, Kiaran'
'Lafuente-Monasterio, Maria J'
'Lee, Anna'
'Meister, Stephan'
'Nislow, Corey'
'Overington, John P.'
'Papadatos, George'
'Patiny, Luc'
'Pham, James'
'Ralph, Stuart A.'
'Ruecker, Andrea'
'Ryan, Eileen'
'Southan, Christopher'
'Srivastava, Kumkum'
'Swain, Chris'
'Tarnowski, Matthew J.'
'Thomson, Patrick'
'Turner, Peter'
'Wallace, Iain M.'
'Wells, Timothy N. C.'
'White, Karen'
'White, Laura'
'Willis, Paul'
'Winzeler, Elizabeth A.'
'Wittlin, Sergio'
'Todd, Matthew H.'

_publ_section_title
;
 Open Source Drug Discovery: Highly Potent Antimalarial Compounds Derived
 from the Tres Cantos Arylpyrroles.
;
_journal_issue 10
_journal_name_full 'ACS central science'
_journal_page_first 687
_journal_page_last 701
_journal_paper_doi 10.1021/acscentsci.6b00086
_journal_volume 2
_journal_year 2016
_chemical_formula_sum 'C25 H19 F3 N4 O S'
_chemical_formula_weight 480.50
_space_group_IT_number 2
_space_group_name_Hall '-P 1'
_space_group_name_H-M_alt 'P -1'
_symmetry_Int_Tables_number 2
_symmetry_space_group_name_Hall '-P 1'
_symmetry_space_group_name_H-M 'P -1'
_atom_sites_solution_hydrogens geom
_atom_sites_solution_primary direct
_atom_sites_solution_secondary difmap
_audit_creation_method SHELXL-97
_cell_angle_alpha 85.600(2)
_cell_angle_beta 78.315(2)
_cell_angle_gamma 72.701(2)
_cell_formula_units_Z 2
_cell_length_a 8.7272(2)
_cell_length_b 11.5408(2)
_cell_length_c 12.2161(2)
_cell_measurement_reflns_used 26487
_cell_measurement_temperature 150(2)
_cell_measurement_theta_max 76.0621
_cell_measurement_theta_min 3.6924
_cell_volume 1150.21(4)
_computing_cell_refinement
;
CrysAlisPro, Agilent Technologies,
Version 1.171.35.11 (release 16-05-2011 CrysAlis171 .NET)
(compiled May 16 2011,17:55:39)
;
_computing_data_collection
;
CrysAlisPro, Agilent Technologies,
Version 1.171.35.11 (release 16-05-2011 CrysAlis171 .NET)
(compiled May 16 2011,17:55:39)
;
_computing_data_reduction
;
CrysAlisPro, Agilent Technologies,
Version 1.171.35.11 (release 16-05-2011 CrysAlis171 .NET)
(compiled May 16 2011,17:55:39)
;
_computing_molecular_graphics
;
  xtal 3.6 (Hall,du Boulay, D.J. & Olthof-Hazekamp, R. 1999)
  ORTEPII  (Johnson,C.K., 1976). 
  WinGX (Farrugia, 1999)
;
_computing_structure_refinement 'SHELXL-97 (Sheldrick, 1997)'
_computing_structure_solution 'SHELXS-97 (Sheldrick, 1990)'
_diffrn_ambient_temperature 150(2)
_diffrn_crystal_treatment
;
attached with Exxon Paratone N, to a short length 
of fibre supported on a thin piece of copper wire 
inserted in a copper mounting pin.  The crystal was 
quenched in a cold nitrogen gas stream from an 
Oxford Cryosystems Cryostream. 
;
_diffrn_detector_area_resol_mean 10.5861
_diffrn_measured_fraction_theta_full 0.992
_diffrn_measured_fraction_theta_max 0.992
_diffrn_measurement_device_type 'SuperNova, Dual, Cu at zero, Atlas'
_diffrn_radiation_monochromator mirror
_diffrn_radiation_source 'SuperNova (Cu) X-ray Source'
_diffrn_radiation_type 'Cu K\a'
_diffrn_radiation_wavelength 1.5418
_diffrn_reflns_av_R_equivalents 0.0187
_diffrn_reflns_av_sigmaI/netI 0.0084
_diffrn_reflns_limit_h_max 9
_diffrn_reflns_limit_h_min -10
_diffrn_reflns_limit_k_max 14
_diffrn_reflns_limit_k_min -14
_diffrn_reflns_limit_l_max 15
_diffrn_reflns_limit_l_min -15
_diffrn_reflns_number 35913
_diffrn_reflns_theta_full 76.24
_diffrn_reflns_theta_max 76.24
_diffrn_reflns_theta_min 3.70
_exptl_absorpt_coefficient_mu 1.690
_exptl_absorpt_correction_T_max 1.000
_exptl_absorpt_correction_T_min 0.859
_exptl_absorpt_correction_type multi-scan
_exptl_absorpt_process_details
;
CrysAlisPro, Agilent Technologies,
Version 1.171.35.19
Empirical absorption correction using spherical harmonics,
 implemented in SCALE3 ABSPACK scaling algorithm.
;
_exptl_crystal_colour 'pale yellow'
_exptl_crystal_density_diffrn 1.387
_exptl_crystal_density_method 'not measured'
_exptl_crystal_description prismatic
_exptl_crystal_F_000 496
_exptl_crystal_size_max 0.127
_exptl_crystal_size_mid 0.096
_exptl_crystal_size_min 0.044
_refine_diff_density_max 1.141
_refine_diff_density_min -0.653
_refine_diff_density_rms 0.065
_refine_ls_extinction_method none
_refine_ls_goodness_of_fit_ref 1.121
_refine_ls_hydrogen_treatment constr
_refine_ls_matrix_type full
_refine_ls_number_parameters 319
_refine_ls_number_reflns 4777
_refine_ls_number_restraints 0
_refine_ls_restrained_S_all 1.121
_refine_ls_R_factor_all 0.0569
_refine_ls_R_factor_gt 0.0559
_refine_ls_shift/su_max 0.020
_refine_ls_shift/su_mean 0.001
_refine_ls_structure_factor_coef Fsqd
_refine_ls_weighting_details 'calc w=1/[\s^2^(Fo^2^)+(0.05P)^2^+1.5P] where P=(Fo^2^+2Fc^2^)/3'
_refine_ls_weighting_scheme calc
_refine_ls_wR_factor_gt 0.1331
_refine_ls_wR_factor_ref 0.1338
_reflns_number_gt 4647
_reflns_number_total 4777
_reflns_threshold_expression >2sigma(I)
_cod_data_source_file mht12pt1.cif
_cod_data_source_block mht12pt1
_cod_depositor_comments
;
The following automatic conversions were performed:

data name '_atom_site_symetry_multiplicity' was replaced with
'_atom_site_symmetry_multiplicity' as specified in the replacement
file
'/home/saulius/struct/COD-crude-data/automatic-downloads/DataCite-retrospective/ACS/depositions/lib/lists/replacement-tags.lst'.

Automatic conversion script
Id: cif_correct_tags 6909 2019-04-08 15:41:33Z antanas 
;
_cod_database_code 4516756

loop_
_symmetry_equiv_pos_as_xyz
'x, y, z'
'-x, -y, -z'

loop_
_atom_site_label
_atom_site_type_symbol
_atom_site_fract_x
_atom_site_fract_y
_atom_site_fract_z
_atom_site_U_iso_or_equiv
_atom_site_adp_type
_atom_site_occupancy
_atom_site_symmetry_multiplicity
_atom_site_calc_flag
_atom_site_refinement_flags
_atom_site_disorder_assembly
_atom_site_disorder_group
S1 S 0.53288(6) 0.40419(4) -0.15341(4) 0.02157(14) Uani 1 1 d . . .
O1 O 0.84767(17) 0.36621(14) 0.03763(12) 0.0261(3) Uani 1 1 d . . .
N1 N 0.7601(2) 0.48563(15) -0.10887(14) 0.0223(4) Uani 1 1 d . . .
N2 N 0.6598(2) 0.58399(16) -0.26297(14) 0.0246(4) Uani 1 1 d . . .
N3 N 1.1598(3) 0.4112(2) -0.2269(2) 0.0444(5) Uani 1 1 d . . .
N4 N 0.2718(2) 0.10299(15) 0.10238(14) 0.0226(4) Uani 1 1 d . . .
C1 C 0.6554(2) 0.50539(18) -0.18528(16) 0.0209(4) Uani 1 1 d . . .
C2 C 0.7561(2) 0.39399(18) -0.02961(16) 0.0210(4) Uani 1 1 d . . .
C3 C 0.6278(2) 0.33870(18) -0.03987(16) 0.0207(4) Uani 1 1 d . . .
C4 C 0.5857(2) 0.25558(18) 0.03430(17) 0.0215(4) Uani 1 1 d . . .
H4 H 0.6477 0.2311 0.0920 0.026 Uiso 1 1 calc R . .
C5 C 0.5534(3) 0.60987(18) -0.34061(17) 0.0247(4) Uani 1 1 d . . .
C6 C 0.3887(3) 0.61406(19) -0.31271(18) 0.0274(4) Uani 1 1 d . . .
H6 H 0.3416 0.5992 -0.2378 0.033 Uiso 1 1 calc R . .
C7 C 0.2944(3) 0.6400(2) -0.3950(2) 0.0349(5) Uani 1 1 d . . .
H7 H 0.1828 0.6415 -0.3766 0.042 Uiso 1 1 calc R . .
C8 C 0.3617(4) 0.6639(2) -0.5040(2) 0.0406(6) Uani 1 1 d . . .
H8 H 0.2967 0.6806 -0.5602 0.049 Uiso 1 1 calc R . .
C9 C 0.5231(4) 0.6636(2) -0.5310(2) 0.0413(6) Uani 1 1 d . . .
H9 H 0.5688 0.6813 -0.6055 0.050 Uiso 1 1 calc R . .
C10 C 0.6187(3) 0.6374(2) -0.44969(19) 0.0336(5) Uani 1 1 d . . .
H10 H 0.7295 0.6383 -0.4684 0.040 Uiso 1 1 calc R . .
C11 C 0.8830(2) 0.55002(19) -0.12129(18) 0.0260(4) Uani 1 1 d . . .
H11A H 0.8952 0.5698 -0.0467 0.031 Uiso 1 1 calc R . .
H11B H 0.8482 0.6270 -0.1635 0.031 Uiso 1 1 calc R . .
C12 C 1.0405(3) 0.4738(2) -0.18119(19) 0.0292(5) Uani 1 1 d . . .
C13 C 0.4583(2) 0.19961(18) 0.03665(17) 0.0219(4) Uani 1 1 d . . .
C14 C 0.3615(2) 0.20371(18) -0.04667(17) 0.0228(4) Uani 1 1 d . . .
H14 H 0.3740 0.2417 -0.1184 0.027 Uiso 1 1 calc R . .
C15 C 0.2491(3) 0.14384(18) -0.00508(17) 0.0232(4) Uani 1 1 d . . .
C16 C 0.4000(2) 0.13486(18) 0.12809(17) 0.0225(4) Uani 1 1 d . . .
C17 C 0.4518(3) 0.1033(2) 0.23820(18) 0.0302(5) Uani 1 1 d . . .
H17A H 0.3572 0.1317 0.2984 0.045 Uiso 1 1 calc R . .
H17B H 0.5354 0.1424 0.2437 0.045 Uiso 1 1 calc R . .
H17C H 0.4968 0.0151 0.2449 0.045 Uiso 1 1 calc R . .
C18 C 0.1267(3) 0.1142(2) -0.05892(19) 0.0302(5) Uani 1 1 d . . .
H18A H 0.1296 0.1515 -0.1339 0.045 Uiso 1 1 calc R . .
H18B H 0.0173 0.1458 -0.0137 0.045 Uiso 1 1 calc R . .
H18C H 0.1530 0.0260 -0.0646 0.045 Uiso 1 1 calc R . .
C19 C 0.1649(3) 0.04856(19) 0.17945(17) 0.0231(4) Uani 1 1 d . . .
C20 C 0.2191(3) -0.0723(2) 0.21078(19) 0.0296(5) Uani 1 1 d . . .
H20 H 0.3263 -0.1199 0.1800 0.035 Uiso 1 1 calc R . .
C21 C 0.1162(3) -0.1233(2) 0.2872(2) 0.0337(5) Uani 1 1 d . . .
H21 H 0.1524 -0.2065 0.3082 0.040 Uiso 1 1 calc R . .
C22 C -0.0392(3) -0.0534(2) 0.33290(19) 0.0320(5) Uani 1 1 d . A .
C23 C -0.0945(3) 0.0670(2) 0.3002(2) 0.0328(5) Uani 1 1 d . . .
H23 H -0.2018 0.1145 0.3309 0.039 Uiso 1 1 calc R . .
C24 C 0.0076(3) 0.1181(2) 0.2224(2) 0.0304(5) Uani 1 1 d . . .
H24 H -0.0302 0.2003 0.1987 0.036 Uiso 1 1 calc R . .
C25 C -0.1494(3) -0.1080(3) 0.4169(2) 0.0433(6) Uani 1 1 d . . .
F1A F -0.2028(10) -0.1836(7) 0.3705(6) 0.0745(19) Uiso 0.333334 1 d P A 1
F1B F -0.2648(5) -0.1323(5) 0.3705(3) 0.0238(8) Uiso 0.333334 1 d P A 1
F1C F -0.2931(6) -0.0872(6) 0.3996(5) 0.0467(12) Uiso 0.333334 1 d P A 1
F2A F -0.2942(8) -0.0238(6) 0.4639(6) 0.0671(16) Uiso 0.333334 1 d P A 2
F2B F -0.2329(7) -0.0265(5) 0.5039(4) 0.0407(10) Uiso 0.333334 1 d P A 2
F2C F -0.1596(8) -0.0747(6) 0.5172(5) 0.0573(13) Uiso 0.333334 1 d P A 2
F3A F -0.0916(7) -0.1558(6) 0.5036(5) 0.0532(13) Uiso 0.333334 1 d P A 3
F3B F -0.0728(5) -0.2083(4) 0.4670(4) 0.0319(9) Uiso 0.333334 1 d P A 3
F3C F -0.0798(7) -0.2377(5) 0.4214(5) 0.0557(13) Uiso 0.333334 1 d P A 3

loop_
_atom_site_aniso_label
_atom_site_aniso_U_11
_atom_site_aniso_U_22
_atom_site_aniso_U_33
_atom_site_aniso_U_23
_atom_site_aniso_U_13
_atom_site_aniso_U_12
S1 0.0199(2) 0.0240(2) 0.0247(2) 0.00324(18) -0.00642(18) -0.01145(18)
O1 0.0211(7) 0.0312(8) 0.0294(8) 0.0026(6) -0.0089(6) -0.0109(6)
N1 0.0181(8) 0.0256(8) 0.0265(8) 0.0019(7) -0.0044(7) -0.0115(7)
N2 0.0250(9) 0.0264(9) 0.0242(8) 0.0023(7) -0.0025(7) -0.0125(7)
N3 0.0285(11) 0.0562(14) 0.0475(13) -0.0021(11) 0.0011(9) -0.0156(10)
N4 0.0226(8) 0.0237(8) 0.0243(8) 0.0021(7) -0.0041(7) -0.0116(7)
C1 0.0167(9) 0.0236(9) 0.0232(9) -0.0011(7) -0.0012(7) -0.0084(7)
C2 0.0162(9) 0.0231(9) 0.0235(9) -0.0009(7) -0.0014(7) -0.0069(7)
C3 0.0170(9) 0.0233(9) 0.0225(9) -0.0004(7) -0.0038(7) -0.0070(7)
C4 0.0189(9) 0.0232(9) 0.0232(9) -0.0003(7) -0.0042(7) -0.0071(7)
C5 0.0315(11) 0.0210(9) 0.0233(10) 0.0014(8) -0.0050(8) -0.0107(8)
C6 0.0297(11) 0.0276(10) 0.0246(10) 0.0028(8) -0.0054(8) -0.0084(9)
C7 0.0342(12) 0.0348(12) 0.0363(12) 0.0031(10) -0.0132(10) -0.0076(10)
C8 0.0533(16) 0.0401(13) 0.0307(12) 0.0055(10) -0.0197(11) -0.0107(12)
C9 0.0572(16) 0.0416(14) 0.0235(11) 0.0076(10) -0.0068(11) -0.0147(12)
C10 0.0393(13) 0.0338(12) 0.0281(11) 0.0059(9) -0.0022(9) -0.0158(10)
C11 0.0217(10) 0.0280(10) 0.0331(11) 0.0029(8) -0.0062(8) -0.0147(8)
C12 0.0238(11) 0.0377(12) 0.0313(11) 0.0054(9) -0.0053(9) -0.0181(9)
C13 0.0204(9) 0.0223(9) 0.0238(10) 0.0010(7) -0.0033(8) -0.0085(7)
C14 0.0236(10) 0.0245(10) 0.0221(9) 0.0011(8) -0.0035(8) -0.0104(8)
C15 0.0251(10) 0.0235(10) 0.0234(10) 0.0006(8) -0.0047(8) -0.0105(8)
C16 0.0212(9) 0.0219(9) 0.0262(10) 0.0013(8) -0.0051(8) -0.0087(8)
C17 0.0339(12) 0.0344(11) 0.0283(11) 0.0080(9) -0.0103(9) -0.0183(9)
C18 0.0315(11) 0.0354(12) 0.0310(11) 0.0017(9) -0.0090(9) -0.0194(10)
C19 0.0249(10) 0.0251(10) 0.0234(10) 0.0020(8) -0.0040(8) -0.0143(8)
C20 0.0286(11) 0.0258(10) 0.0331(11) 0.0032(9) -0.0033(9) -0.0086(9)
C21 0.0383(13) 0.0285(11) 0.0362(12) 0.0120(9) -0.0083(10) -0.0148(10)
C22 0.0353(12) 0.0402(13) 0.0272(11) 0.0052(9) -0.0083(9) -0.0208(10)
C23 0.0256(11) 0.0368(12) 0.0366(12) 0.0013(10) -0.0001(9) -0.0141(9)
C24 0.0266(11) 0.0258(10) 0.0386(12) 0.0038(9) -0.0033(9) -0.0105(9)
C25 0.0462(15) 0.0565(16) 0.0356(13) 0.0118(12) -0.0069(11) -0.0313(13)

loop_
_atom_type_symbol
_atom_type_description
_atom_type_scat_dispersion_real
_atom_type_scat_dispersion_imag
_atom_type_scat_source
C C 0.0181 0.0091 'International Tables Vol C Tables 4.2.6.8 and 6.1.1.4'
H H 0.0000 0.0000 'International Tables Vol C Tables 4.2.6.8 and 6.1.1.4'
N N 0.0311 0.0180 'International Tables Vol C Tables 4.2.6.8 and 6.1.1.4'
O O 0.0492 0.0322 'International Tables Vol C Tables 4.2.6.8 and 6.1.1.4'
F F 0.0727 0.0534 'International Tables Vol C Tables 4.2.6.8 and 6.1.1.4'
S S 0.3331 0.5567 'International Tables Vol C Tables 4.2.6.8 and 6.1.1.4'

loop_
_geom_angle_atom_site_label_1
_geom_angle_atom_site_label_2
_geom_angle_atom_site_label_3
_geom_angle
C3 S1 C1 91.97(9)
C2 N1 C1 118.08(16)
C2 N1 C11 121.06(17)
C1 N1 C11 120.46(17)
C1 N2 C5 122.90(18)
C16 N4 C15 110.20(16)
C16 N4 C19 124.80(17)
C15 N4 C19 124.62(17)
N2 C1 N1 120.67(18)
N2 C1 S1 130.20(16)
N1 C1 S1 109.12(14)
O1 C2 N1 123.02(18)
O1 C2 C3 126.99(18)
N1 C2 C3 109.99(17)
C4 C3 C2 122.54(18)
C4 C3 S1 126.55(15)
C2 C3 S1 110.75(14)
C3 C4 C13 127.88(19)
C3 C4 H4 116.1
C13 C4 H4 116.1
C10 C5 C6 119.5(2)
C10 C5 N2 116.5(2)
C6 C5 N2 123.92(19)
C7 C6 C5 119.6(2)
C7 C6 H6 120.2
C5 C6 H6 120.2
C8 C7 C6 120.5(2)
C8 C7 H7 119.8
C6 C7 H7 119.8
C9 C8 C7 120.0(2)
C9 C8 H8 120.0
C7 C8 H8 120.0
C8 C9 C10 120.1(2)
C8 C9 H9 119.9
C10 C9 H9 119.9
C9 C10 C5 120.3(2)
C9 C10 H10 119.9
C5 C10 H10 119.9
N1 C11 C12 109.70(17)
N1 C11 H11A 109.7
C12 C11 H11A 109.7
N1 C11 H11B 109.7
C12 C11 H11B 109.7
H11A C11 H11B 108.2
N3 C12 C11 177.3(2)
C16 C13 C4 123.89(19)
C16 C13 C14 107.01(17)
C4 C13 C14 129.00(18)
C15 C14 C13 108.20(18)
C15 C14 H14 125.9
C13 C14 H14 125.9
C14 C15 N4 107.43(17)
C14 C15 C18 130.30(19)
N4 C15 C18 122.14(18)
N4 C16 C13 107.15(17)
N4 C16 C17 121.99(18)
C13 C16 C17 130.84(19)
C16 C17 H17A 109.5
C16 C17 H17B 109.5
H17A C17 H17B 109.5
C16 C17 H17C 109.5
H17A C17 H17C 109.5
H17B C17 H17C 109.5
C15 C18 H18A 109.5
C15 C18 H18B 109.5
H18A C18 H18B 109.5
C15 C18 H18C 109.5
H18A C18 H18C 109.5
H18B C18 H18C 109.5
C20 C19 C24 120.52(19)
C20 C19 N4 120.07(19)
C24 C19 N4 119.41(18)
C19 C20 C21 119.7(2)
C19 C20 H20 120.2
C21 C20 H20 120.2
C20 C21 C22 120.1(2)
C20 C21 H21 120.0
C22 C21 H21 120.0
C21 C22 C23 120.3(2)
C21 C22 C25 120.1(2)
C23 C22 C25 119.6(2)
C22 C23 C24 119.8(2)
C22 C23 H23 120.1
C24 C23 H23 120.1
C19 C24 C23 119.6(2)
C19 C24 H24 120.2
C23 C24 H24 120.2
F1C C25 F3A 128.6(4)
F1C C25 F2C 107.7(5)
F3A C25 F2C 43.5(3)
F1C C25 F1A 54.9(4)
F3A C25 F1A 111.4(5)
F2C C25 F1A 136.2(5)
F1C C25 F3B 123.3(4)
F3A C25 F3B 32.9(3)
F2C C25 F3B 75.9(4)
F1A C25 F3B 83.0(5)
F1C C25 F1B 26.7(3)
F3A C25 F1B 129.4(4)
F2C C25 F1B 129.1(4)
F1A C25 F1B 29.2(3)
F3B C25 F1B 108.5(4)
F1C C25 F2A 49.3(4)
F3A C25 F2A 102.0(4)
F2C C25 F2A 63.4(4)
F1A C25 F2A 102.1(5)
F3B C25 F2A 125.7(4)
F1B C25 F2A 75.8(4)
F1C C25 F2B 81.0(4)
F3A C25 F2B 74.5(4)
F2C C25 F2B 31.9(3)
F1A C25 F2B 128.6(4)
F3B C25 F2B 105.1(4)
F1B C25 F2B 106.8(4)
F2A C25 F2B 32.7(3)
F1C C25 F3C 107.5(4)
F3A C25 F3C 61.6(4)
F2C C25 F3C 103.8(4)
F1A C25 F3C 57.0(4)
F3B C25 F3C 28.8(3)
F1B C25 F3C 85.4(4)
F2A C25 F3C 136.8(4)
F2B C25 F3C 129.7(4)
F1C C25 C22 115.5(3)
F3A C25 C22 115.2(3)
F2C C25 C22 111.9(3)
F1A C25 C22 111.7(4)
F3B C25 C22 114.4(3)
F1B C25 C22 111.4(3)
F2A C25 C22 113.4(3)
F2B C25 C22 110.3(3)
F3C C25 C22 109.6(3)
F1B F1A F1C 21.3(6)
F1B F1A C25 78.9(8)
F1C F1A C25 60.4(4)
F1C F1B F1A 135.1(12)
F1C F1B C25 68.2(7)
F1A F1B C25 71.9(8)
F1B F1C F1A 23.6(6)
F1B F1C C25 85.0(7)
F1A F1C C25 64.7(4)
F2B F2A C25 74.8(6)
F2B F2A F2C 22.7(5)
C25 F2A F2C 54.9(4)
F2C F2B F2A 133.3(10)
F2C F2B C25 65.5(6)
F2A F2B C25 72.6(6)
F2B F2C C25 82.5(7)
F2B F2C F2A 23.9(5)
C25 F2C F2A 61.8(4)
F3B F3A C25 76.9(6)
F3B F3A F3C 12.4(5)
C25 F3A F3C 64.8(4)
F3C F3B F3A 154.3(10)
F3C F3B C25 84.7(7)
F3A F3B C25 70.3(6)
F3B F3C F3A 13.2(5)
F3B F3C C25 66.5(6)
F3A F3C C25 53.7(3)

loop_
_geom_bond_atom_site_label_1
_geom_bond_atom_site_label_2
_geom_bond_distance
S1 C3 1.765(2)
S1 C1 1.778(2)
O1 C2 1.220(2)
N1 C2 1.381(3)
N1 C1 1.396(3)
N1 C11 1.455(2)
N2 C1 1.265(3)
N2 C5 1.414(3)
N3 C12 1.139(3)
N4 C16 1.375(3)
N4 C15 1.393(3)
N4 C19 1.433(2)
C2 C3 1.473(3)
C3 C4 1.348(3)
C4 C13 1.437(3)
C4 H4 0.9500
C5 C10 1.392(3)
C5 C6 1.395(3)
C6 C7 1.386(3)
C6 H6 0.9500
C7 C8 1.384(4)
C7 H7 0.9500
C8 C9 1.379(4)
C8 H8 0.9500
C9 C10 1.383(4)
C9 H9 0.9500
C10 H10 0.9500
C11 C12 1.473(3)
C11 H11A 0.9900
C11 H11B 0.9900
C13 C16 1.390(3)
C13 C14 1.439(3)
C14 C15 1.358(3)
C14 H14 0.9500
C15 C18 1.492(3)
C16 C17 1.490(3)
C17 H17A 0.9800
C17 H17B 0.9800
C17 H17C 0.9800
C18 H18A 0.9800
C18 H18B 0.9800
C18 H18C 0.9800
C19 C20 1.383(3)
C19 C24 1.387(3)
C20 C21 1.384(3)
C20 H20 0.9500
C21 C22 1.384(3)
C21 H21 0.9500
C22 C23 1.385(3)
C22 C25 1.496(3)
C23 C24 1.388(3)
C23 H23 0.9500
C24 H24 0.9500
C25 F1C 1.263(6)
C25 F3A 1.282(6)
C25 F2C 1.291(6)
C25 F1A 1.313(7)
C25 F3B 1.326(5)
C25 F1B 1.355(5)
C25 F2A 1.390(7)
C25 F2B 1.406(6)
C25 F3C 1.439(6)
F1A F1B 0.673(7)
F1A F1C 1.187(9)
F1B F1C 0.612(5)
F2A F2B 0.786(7)
F2A F2C 1.411(9)
F2B F2C 0.750(6)
F3A F3B 0.739(6)
F3A F3C 1.399(8)
F3B F3C 0.696(6)

loop_
_geom_torsion_atom_site_label_1
_geom_torsion_atom_site_label_2
_geom_torsion_atom_site_label_3
_geom_torsion_atom_site_label_4
_geom_torsion
C5 N2 C1 N1 -178.20(18)
C5 N2 C1 S1 3.2(3)
C2 N1 C1 N2 -176.46(18)
C11 N1 C1 N2 -3.7(3)
C2 N1 C1 S1 2.4(2)
C11 N1 C1 S1 175.13(15)
C3 S1 C1 N2 178.2(2)
C3 S1 C1 N1 -0.44(15)
C1 N1 C2 O1 176.73(18)
C11 N1 C2 O1 4.0(3)
C1 N1 C2 C3 -3.4(2)
C11 N1 C2 C3 -176.12(17)
O1 C2 C3 C4 6.9(3)
N1 C2 C3 C4 -172.97(18)
O1 C2 C3 S1 -177.32(17)
N1 C2 C3 S1 2.8(2)
C1 S1 C3 C4 174.23(19)
C1 S1 C3 C2 -1.35(15)
C2 C3 C4 C13 176.74(19)
S1 C3 C4 C13 1.6(3)
C1 N2 C5 C10 -144.0(2)
C1 N2 C5 C6 38.8(3)
C10 C5 C6 C7 3.0(3)
N2 C5 C6 C7 -179.9(2)
C5 C6 C7 C8 -1.2(4)
C6 C7 C8 C9 -0.9(4)
C7 C8 C9 C10 1.0(4)
C8 C9 C10 C5 0.8(4)
C6 C5 C10 C9 -2.8(3)
N2 C5 C10 C9 179.8(2)
C2 N1 C11 C12 76.9(2)
C1 N1 C11 C12 -95.7(2)
N1 C11 C12 N3 -12(5)
C3 C4 C13 C16 -165.8(2)
C3 C4 C13 C14 10.2(4)
C16 C13 C14 C15 0.4(2)
C4 C13 C14 C15 -176.1(2)
C13 C14 C15 N4 0.4(2)
C13 C14 C15 C18 -175.5(2)
C16 N4 C15 C14 -1.1(2)
C19 N4 C15 C14 172.06(19)
C16 N4 C15 C18 175.22(19)
C19 N4 C15 C18 -11.6(3)
C15 N4 C16 C13 1.3(2)
C19 N4 C16 C13 -171.82(18)
C15 N4 C16 C17 179.76(19)
C19 N4 C16 C17 6.6(3)
C4 C13 C16 N4 175.70(18)
C14 C13 C16 N4 -1.0(2)
C4 C13 C16 C17 -2.5(4)
C14 C13 C16 C17 -179.3(2)
C16 N4 C19 C20 -74.5(3)
C15 N4 C19 C20 113.3(2)
C16 N4 C19 C24 105.3(2)
C15 N4 C19 C24 -66.9(3)
C24 C19 C20 C21 -1.2(3)
N4 C19 C20 C21 178.6(2)
C19 C20 C21 C22 -0.8(4)
C20 C21 C22 C23 1.9(4)
C20 C21 C22 C25 -179.0(2)
C21 C22 C23 C24 -1.0(4)
C25 C22 C23 C24 179.9(2)
C20 C19 C24 C23 2.1(3)
N4 C19 C24 C23 -177.7(2)
C22 C23 C24 C19 -1.0(4)
C21 C22 C25 F1C -132.0(4)
C23 C22 C25 F1C 47.1(5)
C21 C22 C25 F3A 56.5(5)
C23 C22 C25 F3A -124.3(4)
C21 C22 C25 F2C 104.1(5)
C23 C22 C25 F2C -76.7(5)
C21 C22 C25 F1A -71.8(5)
C23 C22 C25 F1A 107.3(5)
C21 C22 C25 F3B 20.2(4)
C23 C22 C25 F3B -160.6(3)
C21 C22 C25 F1B -103.2(4)
C23 C22 C25 F1B 75.9(4)
C21 C22 C25 F2A 173.5(4)
C23 C22 C25 F2A -7.3(5)
C21 C22 C25 F2B 138.4(3)
C23 C22 C25 F2B -42.5(4)
C21 C22 C25 F3C -10.5(4)
C23 C22 C25 F3C 168.7(3)
F1C C25 F1A F1B 11.4(6)
F3A C25 F1A F1B 134.4(7)
F2C C25 F1A F1B 90.1(10)
F3B C25 F1A F1B 151.2(8)
F2A C25 F1A F1B 26.2(8)
F2B C25 F1A F1B 47.6(10)
F3C C25 F1A F1B 164.7(9)
C22 C25 F1A F1B -95.3(7)
F3A C25 F1A F1C 123.0(5)
F2C C25 F1A F1C 78.7(8)
F3B C25 F1A F1C 139.8(5)
F1B C25 F1A F1C -11.4(6)
F2A C25 F1A F1C 14.8(5)
F2B C25 F1A F1C 36.1(7)
F3C C25 F1A F1C 153.3(6)
C22 C25 F1A F1C -106.7(4)
C25 F1A F1B F1C -28.3(15)
F1C F1A F1B C25 28.3(15)
F3A C25 F1B F1C 99.4(9)
F2C C25 F1B F1C 42.1(9)
F1A C25 F1B F1C 158.9(12)
F3B C25 F1B F1C 128.7(7)
F2A C25 F1B F1C 5.3(7)
F2B C25 F1B F1C 15.9(8)
F3C C25 F1B F1C 146.1(7)
C22 C25 F1B F1C -104.6(7)
F1C C25 F1B F1A -158.9(12)
F3A C25 F1B F1A -59.6(10)
F2C C25 F1B F1A -116.8(9)
F3B C25 F1B F1A -30.2(8)
F2A C25 F1B F1A -153.6(8)
F2B C25 F1B F1A -143.0(8)
F3C C25 F1B F1A -12.8(8)
C22 C25 F1B F1A 96.5(8)
C25 F1B F1C F1A -29.0(16)
F1A F1B F1C C25 29.0(16)
C25 F1A F1C F1B 147.7(18)
F1B F1A F1C C25 -147.7(18)
F3A C25 F1C F1B -102.8(8)
F2C C25 F1C F1B -146.9(7)
F1A C25 F1C F1B -12.4(7)
F3B C25 F1C F1B -62.4(8)
F2A C25 F1C F1B -173.2(9)
F2B C25 F1C F1B -164.6(7)
F3C C25 F1C F1B -35.6(8)
C22 C25 F1C F1B 87.1(7)
F3A C25 F1C F1A -90.5(7)
F2C C25 F1C F1A -134.5(6)
F3B C25 F1C F1A -50.0(6)
F1B C25 F1C F1A 12.4(7)
F2A C25 F1C F1A -160.8(6)
F2B C25 F1C F1A -152.2(5)
F3C C25 F1C F1A -23.3(5)
C22 C25 F1C F1A 99.5(5)
F1C C25 F2A F2B 164.2(9)
F3A C25 F2A F2B 33.0(7)
F2C C25 F2A F2B 12.3(6)
F1A C25 F2A F2B 148.2(7)
F3B C25 F2A F2B 58.2(8)
F1B C25 F2A F2B 161.0(7)
F3C C25 F2A F2B 94.0(8)
C22 C25 F2A F2B -91.5(6)
F1C C25 F2A F2C 151.9(6)
F3A C25 F2A F2C 20.7(4)
F1A C25 F2A F2C 135.9(5)
F3B C25 F2A F2C 45.9(5)
F1B C25 F2A F2C 148.7(4)
F2B C25 F2A F2C -12.3(6)
F3C C25 F2A F2C 81.7(7)
C22 C25 F2A F2C -103.8(4)
C25 F2A F2B F2C -26.7(13)
F2C F2A F2B C25 26.7(13)
F1C C25 F2B F2C 146.9(7)
F3A C25 F2B F2C 12.5(7)
F1A C25 F2B F2C 117.6(8)
F3B C25 F2B F2C 24.6(7)
F1B C25 F2B F2C 139.7(7)
F2A C25 F2B F2C 158.9(10)
F3C C25 F2B F2C 41.6(8)
C22 C25 F2B F2C -99.1(7)
F1C C25 F2B F2A -12.1(7)
F3A C25 F2B F2A -146.5(7)
F2C C25 F2B F2A -158.9(10)
F1A C25 F2B F2A -41.3(9)
F3B C25 F2B F2A -134.3(7)
F1B C25 F2B F2A -19.3(7)
F3C C25 F2B F2A -117.4(7)
C22 C25 F2B F2A 101.9(6)
F2A F2B F2C C25 28.1(13)
C25 F2B F2C F2A -28.1(13)
F1C C25 F2C F2B -34.5(7)
F3A C25 F2C F2B -162.4(9)
F1A C25 F2C F2B -91.9(9)
F3B C25 F2C F2B -155.5(7)
F1B C25 F2C F2B -53.0(8)
F2A C25 F2C F2B -12.5(6)
F3C C25 F2C F2B -148.3(6)
C22 C25 F2C F2B 93.5(6)
F1C C25 F2C F2A -22.0(5)
F3A C25 F2C F2A -149.9(6)
F1A C25 F2C F2A -79.4(8)
F3B C25 F2C F2A -143.0(4)
F1B C25 F2C F2A -40.5(6)
F2B C25 F2C F2A 12.5(6)
F3C C25 F2C F2A -135.8(4)
C22 C25 F2C F2A 106.1(4)
C25 F2A F2C F2B 147.9(15)
F2B F2A F2C C25 -147.9(15)
F1C C25 F3A F3B 93.5(8)
F2C C25 F3A F3B 167.5(9)
F1A C25 F3A F3B 32.1(7)
F1B C25 F3A F3B 58.9(8)
F2A C25 F3A F3B 140.3(6)
F2B C25 F3A F3B 158.0(6)
F3C C25 F3A F3B 3.2(6)
C22 C25 F3A F3B -96.5(6)
F1C C25 F3A F3C 90.2(6)
F2C C25 F3A F3C 164.3(6)
F1A C25 F3A F3C 28.9(5)
F3B C25 F3A F3C -3.2(6)
F1B C25 F3A F3C 55.7(6)
F2A C25 F3A F3C 137.1(4)
F2B C25 F3A F3C 154.8(4)
C22 C25 F3A F3C -99.7(4)
C25 F3A F3B F3C -14(2)
F3C F3A F3B C25 14(2)
F1C C25 F3B F3C 63.2(8)
F3A C25 F3B F3C 174.1(10)
F2C C25 F3B F3C 165.3(7)
F1A C25 F3B F3C 24.0(7)
F1B C25 F3B F3C 38.3(7)
F2A C25 F3B F3C 123.8(7)
F2B C25 F3B F3C 152.2(7)
C22 C25 F3B F3C -86.7(7)
F1C C25 F3B F3A -111.0(7)
F2C C25 F3B F3A -8.8(6)
F1A C25 F3B F3A -150.1(7)
F1B C25 F3B F3A -135.8(6)
F2A C25 F3B F3A -50.3(8)
F2B C25 F3B F3A -21.9(6)
F3C C25 F3B F3A -174.1(10)
C22 C25 F3B F3A 99.2(6)
C25 F3B F3C F3A -13(2)
F3A F3B F3C C25 13(2)
C25 F3A F3C F3B 165(3)
F3B F3A F3C C25 -165(3)
F1C C25 F3C F3B -128.6(7)
F3A C25 F3C F3B -3.6(6)
F2C C25 F3C F3B -14.6(7)
F1A C25 F3C F3B -151.2(8)
F1B C25 F3C F3B -143.8(7)
F2A C25 F3C F3B -80.3(9)
F2B C25 F3C F3B -35.8(8)
C22 C25 F3C F3B 105.1(6)
F1C C25 F3C F3A -125.0(5)
F2C C25 F3C F3A -11.0(4)
F1A C25 F3C F3A -147.6(5)
F3B C25 F3C F3A 3.6(6)
F1B C25 F3C F3A -140.2(4)
F2A C25 F3C F3A -76.6(7)
F2B C25 F3C F3A -32.2(5)
C22 C25 F3C F3A 108.7(4)
